data_4336160
loop_
_publ_author_name
'Yu-Chun Chuang'
'Ya-Wen Li'
'I-Jui Hsu'
'Gene-Hsiang Lee'
'Yu Wang'

_publ_section_title
;
 Bond Characterization of a Unique Thiathiophthene Derivative: Combined
 Charge Density Study and X-ray Absorption Spectroscopy
;
_journal_name_full 'Inorganic Chemistry'
_journal_page_first 10958
_journal_page_last 10967
_journal_paper_doi 10.1021/ic4010455
_journal_volume 52
_journal_year 2013
_chemical_formula_sum 'C10 H12 S3'
_chemical_formula_weight 228.38
_chemical_name_systematic
; 
 ? 
;
_space_group_IT_number 12
_symmetry_cell_setting monoclinic
_symmetry_space_group_name_Hall '-C 2y'
_symmetry_space_group_name_H-M 'C 1 2/m 1'
_atom_sites_solution_hydrogens geom
_atom_sites_solution_primary direct
_atom_sites_solution_secondary difmap
_audit_creation_method SHELXL-97
_cell_angle_alpha 90.00
_cell_angle_beta 124.26(3)
_cell_angle_gamma 90.00
_cell_formula_units_Z 4
_cell_length_a 14.033(3)
_cell_length_b 11.195(2)
_cell_length_c 8.2097(16)
_cell_measurement_temperature 300(2)
_cell_volume 1066.0(5)
_computing_cell_refinement DENZO-SMN
_computing_data_collection 'NONIUS COLLECT'
_computing_data_reduction DENZO-SMN
_computing_molecular_graphics 'Bruker SHELXTL'
_computing_publication_material 'Bruker SHELXTL'
_computing_structure_refinement 'SHELXL-97 (Sheldrick, 1997)'
_computing_structure_solution 'SHELXS-97 (Sheldrick, 1990)'
_diffrn_ambient_temperature 300(2)
_diffrn_measured_fraction_theta_full 0.999
_diffrn_measured_fraction_theta_max 0.999
_diffrn_radiation_monochromator graphite
_diffrn_radiation_source 'fine-focus sealed tube'
_diffrn_radiation_type MoK\a
_diffrn_radiation_wavelength 0.71073
_diffrn_reflns_av_R_equivalents 0.0377
_diffrn_reflns_av_sigmaI/netI 0.0275
_diffrn_reflns_limit_h_max 14
_diffrn_reflns_limit_h_min -16
_diffrn_reflns_limit_k_max 13
_diffrn_reflns_limit_k_min -13
_diffrn_reflns_limit_l_max 9
_diffrn_reflns_limit_l_min -9
_diffrn_reflns_number 4340
_diffrn_reflns_theta_full 25.00
_diffrn_reflns_theta_max 25.00
_diffrn_reflns_theta_min 3.00
_exptl_absorpt_coefficient_mu 0.645
_exptl_absorpt_correction_T_max 0.9623
_exptl_absorpt_correction_T_min 0.8606
_exptl_absorpt_correction_type multi-scan
_exptl_absorpt_process_details sortav
_exptl_crystal_colour red
_exptl_crystal_density_diffrn 1.423
_exptl_crystal_description block
_exptl_crystal_F_000 480
_exptl_crystal_size_max 0.24
_exptl_crystal_size_mid 0.21
_exptl_crystal_size_min 0.06
_refine_diff_density_max 0.156
_refine_diff_density_min -0.247
_refine_diff_density_rms 0.041
_refine_ls_extinction_method none
_refine_ls_goodness_of_fit_ref 1.050
_refine_ls_hydrogen_treatment mixed
_refine_ls_matrix_type full
_refine_ls_number_parameters 90
_refine_ls_number_reflns 999
_refine_ls_number_restraints 1
_refine_ls_restrained_S_all 1.055
_refine_ls_R_factor_all 0.0501
_refine_ls_R_factor_gt 0.0331
_refine_ls_shift/su_max 0.000
_refine_ls_shift/su_mean 0.000
_refine_ls_structure_factor_coef Fsqd
_refine_ls_weighting_details 'calc w=1/[\s^2^(Fo^2^)+(0.0512P)^2^+0.2239P] where P=(Fo^2^+2Fc^2^)/3'
_refine_ls_weighting_scheme calc
_refine_ls_wR_factor_gt 0.0844
_refine_ls_wR_factor_ref 0.0919
_reflns_number_gt 744
_reflns_number_total 999
_reflns_threshold_expression >2sigma(I)
_cod_data_source_file ic4010455_si_002.cif
_cod_data_source_block 2,5-Dimethyl-3,4-Trimetylene-6a-thiathioohthene
_cod_original_cell_volume 1065.8(4)
_cod_original_sg_symbol_H-M 'C 2/m'
_cod_database_code 4336160

loop_
_symmetry_equiv_pos_as_xyz
'x, y, z'
'-x, y, -z'
'x+1/2, y+1/2, z'
'-x+1/2, y+1/2, -z'
'-x, -y, -z'
'x, -y, z'
'-x+1/2, -y+1/2, -z'
'x+1/2, -y+1/2, z'

loop_
_atom_site_label
_atom_site_type_symbol
_atom_site_fract_x
_atom_site_fract_y
_atom_site_fract_z
_atom_site_U_iso_or_equiv
_atom_site_adp_type
_atom_site_occupancy
_atom_site_symmetry_multiplicity
_atom_site_calc_flag
_atom_site_refinement_flags
S2 S 0.53708(6) 0.0000 0.32962(10) 0.0548(3) Uani 1 2 d SU
S1 S 0.53548(5) 0.20844(6) 0.32135(8) 0.0689(3) Uani 1 1 d U
C3 C 0.6349(2) 0.0000 0.2620(3) 0.0381(6) Uani 1 2 d S
C2 C 0.67231(16) 0.11083(16) 0.2339(3) 0.0409(5) Uani 1 1 d .
C4 C 0.7584(2) 0.1107(2) 0.1785(4) 0.0534(6) Uani 1 1 d .
C5 C 0.8320(3) 0.0000 0.2504(5) 0.0583(9) Uani 1 2 d S
C1 C 0.62861(17) 0.21556(19) 0.2526(3) 0.0517(5) Uani 1 1 d .
C6 C 0.6587(3) 0.3364(2) 0.2135(5) 0.0780(8) Uani 1 1 d .
H4A H 0.713(2) 0.1129(17) 0.028(4) 0.070(7) Uiso 1 1 d .
H5A H 0.879(3) 0.0000 0.393(5) 0.065(9) Uiso 1 2 d S
H4B H 0.8043(18) 0.187(2) 0.233(3) 0.061(6) Uiso 1 1 d .
H6A H 0.632(3) 0.348(3) 0.073(5) 0.115(10) Uiso 1 1 d .
H5B H 0.877(3) 0.0000 0.198(5) 0.079(10) Uiso 1 2 d S
H6B H 0.742(3) 0.357(3) 0.300(5) 0.125(12) Uiso 1 1 d .
H6C H 0.621(3) 0.389(3) 0.239(5) 0.126(14) Uiso 1 1 d .

loop_
_atom_site_aniso_label
_atom_site_aniso_U_11
_atom_site_aniso_U_22
_atom_site_aniso_U_33
_atom_site_aniso_U_23
_atom_site_aniso_U_13
_atom_site_aniso_U_12
S2 0.0379(4) 0.0882(6) 0.0453(4) 0.000 0.0276(4) 0.000
S1 0.0577(4) 0.0837(5) 0.0594(4) -0.0102(3) 0.0294(3) 0.0223(3)
C3 0.0298(13) 0.0512(17) 0.0328(14) 0.000 0.0174(11) 0.000
C2 0.0359(10) 0.0464(12) 0.0347(10) -0.0023(8) 0.0164(8) -0.0018(8)
C4 0.0488(13) 0.0592(14) 0.0582(15) -0.0006(11) 0.0337(12) -0.0106(11)
C5 0.0407(16) 0.083(2) 0.060(2) 0.000 0.0332(17) 0.000
C1 0.0489(11) 0.0518(13) 0.0379(11) -0.0044(9) 0.0144(10) 0.0057(9)
C6 0.088(2) 0.0459(15) 0.070(2) 0.0012(13) 0.0262(17) 0.0013(14)

loop_
_atom_type_symbol
_atom_type_description
_atom_type_scat_dispersion_real
_atom_type_scat_dispersion_imag
_atom_type_scat_source
C C 0.0033 0.0016 'International Tables Vol C Tables 4.2.6.8 and 6.1.1.4'
H H 0.0000 0.0000 'International Tables Vol C Tables 4.2.6.8 and 6.1.1.4'
S S 0.1246 0.1234 'International Tables Vol C Tables 4.2.6.8 and 6.1.1.4'

loop_
_geom_angle_atom_site_label_1
_geom_angle_atom_site_label_2
_geom_angle_atom_site_label_3
_geom_angle
_geom_angle_site_symmetry_1
_geom_angle_site_symmetry_3
C3 S2 S1 89.263(19) . 6
C3 S2 S1 89.263(19) . .
S1 S2 S1 177.14(4) 6 .
C1 S1 S2 93.45(8) . .
C2 C3 C2 122.3(2) . 6
C2 C3 S2 118.83(11) . .
C2 C3 S2 118.83(11) 6 .
C1 C2 C3 120.01(19) . .
C1 C2 C4 121.21(18) . .
C3 C2 C4 118.76(17) . .
C5 C4 C2 111.8(2) . .
C5 C4 H4A 108.3(12) . .
C2 C4 H4A 108.1(14) . .
C5 C4 H4B 113.3(12) . .
C2 C4 H4B 106.4(12) . .
H4A C4 H4B 108.9(17) . .
C4 C5 C4 110.9(3) 6 .
C4 C5 H5A 108.8(9) 6 .
C4 C5 H5A 108.8(9) . .
C4 C5 H5B 108.0(10) 6 .
C4 C5 H5B 108.0(10) . .
H5A C5 H5B 112(3) . .
C2 C1 C6 123.2(2) . .
C2 C1 S1 118.38(17) . .
C6 C1 S1 118.4(2) . .
C1 C6 H6A 113.6(17) . .
C1 C6 H6B 114.6(19) . .
H6A C6 H6B 108(3) . .
C1 C6 H6C 105(2) . .
H6A C6 H6C 107(3) . .
H6B C6 H6C 107(3) . .

loop_
_geom_bond_atom_site_label_1
_geom_bond_atom_site_label_2
_geom_bond_distance
_geom_bond_site_symmetry_2
S2 C3 1.746(2) .
S2 S1 2.3341(8) 6
S2 S1 2.3341(8) .
S1 C1 1.692(2) .
C3 C2 1.416(2) .
C3 C2 1.416(2) 6
C2 C1 1.371(3) .
C2 C4 1.512(3) .
C4 C5 1.505(3) .
C4 H4A 1.02(3) .
C4 H4B 1.01(2) .
C5 C4 1.505(3) 6
C5 H5A 0.97(3) .
C5 H5B 0.94(3) .
C1 C6 1.505(4) .
C6 H6A 1.00(3) .
C6 H6B 0.99(4) .
C6 H6C 0.89(3) .
